data_7219262
loop_
_publ_author_name
'Kang, Meng'
'Yang, Guo-Ping'
'Hou, Lei'
'Wu, Wei-Ping'
'Wu, Yun-Long'
'Wang, Yao-Yu'

_publ_section_title
;
 Peculiar phenomena of structural transformations triggered from a nickel
 coordination polymer
;
_journal_issue 8
_journal_name_full CrystEngComm
_journal_page_first 1839
_journal_paper_doi 10.1039/C4CE02333A
_journal_volume 17
_journal_year 2015
_chemical_formula_sum 'C25 H20 N2 Ni O7'
_chemical_formula_weight 519.14
_chemical_name_systematic
; 
 ? 
;
_space_group_IT_number 9
_symmetry_space_group_name_Hall 'C -2yc'
_symmetry_space_group_name_H-M 'C 1 c 1'
_atom_sites_solution_hydrogens geom
_atom_sites_solution_primary direct
_atom_sites_solution_secondary difmap
_audit_creation_method SHELXL-97
_audit_update_record
;
2014-04-23 deposited with the CCDC.
2015-01-12 downloaded from the CCDC.
;
_cell_angle_alpha 90.00
_cell_angle_beta 103.06
_cell_angle_gamma 90.00
_cell_formula_units_Z 4
_cell_length_a 9.765
_cell_length_b 17.154
_cell_length_c 14.568
_cell_measurement_temperature 293(2)
_cell_volume 2377.148
_computing_structure_refinement 'SHELXL-97 (Sheldrick, 1997)'
_computing_structure_solution 'SHELXS-97 (Sheldrick, 1990)'
_diffrn_ambient_temperature 293(2)
_diffrn_measured_fraction_theta_full 0.987
_diffrn_measured_fraction_theta_max 0.987
_diffrn_radiation_monochromator graphite
_diffrn_radiation_source 'fine-focus sealed tube'
_diffrn_radiation_type MoK\a
_diffrn_radiation_wavelength 0.71073
_diffrn_reflns_av_R_equivalents 0.0170
_diffrn_reflns_av_sigmaI/netI 0.0511
_diffrn_reflns_limit_h_max 11
_diffrn_reflns_limit_h_min -11
_diffrn_reflns_limit_k_max 20
_diffrn_reflns_limit_k_min -11
_diffrn_reflns_limit_l_max 17
_diffrn_reflns_limit_l_min -16
_diffrn_reflns_number 5739
_diffrn_reflns_theta_full 25.10
_diffrn_reflns_theta_max 25.10
_diffrn_reflns_theta_min 2.37
_exptl_absorpt_coefficient_mu 0.864
_exptl_absorpt_correction_T_max 0.8194
_exptl_absorpt_correction_T_min 0.7815
_exptl_absorpt_correction_type multi-scan
_exptl_absorpt_process_details sadabs
_exptl_crystal_density_diffrn 1.451
_exptl_crystal_density_method 'not measured'
_exptl_crystal_F_000 1072
_exptl_crystal_size_max 0.30
_exptl_crystal_size_mid 0.27
_exptl_crystal_size_min 0.24
_refine_diff_density_max 0.465
_refine_diff_density_min -0.345
_refine_diff_density_rms 0.095
_refine_ls_abs_structure_details 'Flack H D (1983), Acta Cryst. A39, 876-881'
_refine_ls_abs_structure_Flack 0.91(2)
_refine_ls_extinction_method none
_refine_ls_goodness_of_fit_ref 1.044
_refine_ls_hydrogen_treatment constr
_refine_ls_matrix_type full
_refine_ls_number_parameters 316
_refine_ls_number_reflns 3832
_refine_ls_number_restraints 2
_refine_ls_restrained_S_all 1.043
_refine_ls_R_factor_all 0.0497
_refine_ls_R_factor_gt 0.0476
_refine_ls_shift/su_max 0.000
_refine_ls_shift/su_mean 0.000
_refine_ls_structure_factor_coef Fsqd
_refine_ls_weighting_details 'calc w=1/[\s^2^(Fo^2^)+(0.1550P)^2^+0.0000P] where P=(Fo^2^+2Fc^2^)/3'
_refine_ls_weighting_scheme calc
_refine_ls_wR_factor_gt 0.1676
_refine_ls_wR_factor_ref 0.1758
_reflns_number_gt 3721
_reflns_number_total 3832
_reflns_threshold_expression >2sigma(I)
_cod_data_source_file c4ce02333a2.cif
_cod_data_source_block a
_cod_depositor_comments 'Adding full bibliography for 7219261--7219264.cif.'
_cod_original_cell_volume 2377.2
_cod_original_sg_symbol_H-M Cc
_cod_database_code 7219262

loop_
_symmetry_equiv_pos_as_xyz
'x, y, z'
'x, -y, z+1/2'
'x+1/2, y+1/2, z'
'x+1/2, -y+1/2, z+1/2'

loop_
_atom_site_label
_atom_site_type_symbol
_atom_site_fract_x
_atom_site_fract_y
_atom_site_fract_z
_atom_site_U_iso_or_equiv
_atom_site_adp_type
_atom_site_occupancy
_atom_site_symmetry_multiplicity
_atom_site_calc_flag
_atom_site_refinement_flags
C1 C 0.8053(6) 1.0956(3) 0.2292(4) 0.0350(11) Uani 1 1 d .
H1 H 0.8540 1.0562 0.2066 0.042 Uiso 1 1 calc R
C2 C 0.7359(6) 1.1502(4) 0.1666(4) 0.0343(12) Uani 1 1 d .
H2 H 0.7383 1.1466 0.1032 0.041 Uiso 1 1 calc R
C3 C 0.6634(6) 1.2099(4) 0.1962(4) 0.0330(12) Uani 1 1 d .
C4 C 0.6604(8) 1.2108(5) 0.2936(4) 0.0460(16) Uani 1 1 d .
H4 H 0.6108 1.2491 0.3176 0.055 Uiso 1 1 calc R
C5 C 0.7318(8) 1.1542(4) 0.3508(4) 0.0456(16) Uani 1 1 d .
H5 H 0.7295 1.1553 0.4142 0.055 Uiso 1 1 calc R
C6 C 1.0976(6) 1.2262(3) 0.6326(4) 0.0299(11) Uani 1 1 d .
C7 C 1.1260(7) 1.2175(4) 0.5451(5) 0.0414(14) Uani 1 1 d .
H7 H 1.1839 1.2533 0.5244 0.050 Uiso 1 1 calc R
C8 C 1.0694(7) 1.1558(4) 0.4868(4) 0.0364(13) Uani 1 1 d .
H8 H 1.0907 1.1516 0.4279 0.044 Uiso 1 1 calc R
C9 C 0.9551(6) 1.1110(4) 0.5966(4) 0.0397(14) Uani 1 1 d .
H9 H 0.8954 1.0749 0.6148 0.048 Uiso 1 1 calc R
C10 C 1.0068(7) 1.1701(4) 0.6578(5) 0.0462(15) Uani 1 1 d .
H10 H 0.9822 1.1733 0.7157 0.055 Uiso 1 1 calc R
C11 C 0.6181(6) 0.9704(4) 0.4302(4) 0.0339(11) Uani 1 1 d .
C12 C 0.5077(6) 0.9642(4) 0.4871(4) 0.0338(11) Uani 1 1 d .
C13 C 0.4211(6) 0.8983(3) 0.4767(4) 0.0375(12) Uani 1 1 d .
H13 H 0.4262 0.8613 0.4309 0.045 Uiso 1 1 calc R
C14 C 0.3287(6) 0.8880(4) 0.5342(4) 0.0395(13) Uani 1 1 d .
H14 H 0.2758 0.8424 0.5293 0.047 Uiso 1 1 calc R
C15 C 0.3130(6) 0.9438(3) 0.5987(4) 0.0343(11) Uani 1 1 d .
C16 C 0.3962(9) 1.0117(4) 0.6080(6) 0.0519(19) Uani 1 1 d .
H16 H 0.3841 1.0510 0.6495 0.062 Uiso 1 1 calc R
C17 C 0.4943(8) 1.0192(4) 0.5558(6) 0.0505(18) Uani 1 1 d .
H17 H 0.5544 1.0619 0.5659 0.061 Uiso 1 1 calc R
C18 C 0.2135(6) 0.9361(4) 0.6621(4) 0.0343(11) Uani 1 1 d .
C19 C 0.1557(5) 0.8561(3) 0.6759(4) 0.0328(11) Uani 1 1 d .
C20 C 0.2063(7) 0.8195(4) 0.7612(4) 0.0446(14) Uani 1 1 d .
H20 H 0.2721 0.8447 0.8079 0.054 Uiso 1 1 calc R
C21 C 0.1600(9) 0.7457(4) 0.7780(5) 0.0575(18) Uani 1 1 d .
H21 H 0.1923 0.7220 0.8363 0.069 Uiso 1 1 calc R
C22 C 0.0648(8) 0.7073(4) 0.7069(6) 0.0572(18) Uani 1 1 d .
H22 H 0.0336 0.6577 0.7176 0.069 Uiso 1 1 calc R
C23 C 0.0168(7) 0.7422(4) 0.6211(5) 0.0484(15) Uani 1 1 d .
H23 H -0.0443 0.7151 0.5736 0.058 Uiso 1 1 calc R
C24 C 0.0580(6) 0.8179(3) 0.6035(4) 0.0335(11) Uani 1 1 d .
C25 C -0.0062(6) 0.8588(3) 0.5126(4) 0.0395(13) Uani 1 1 d .
N1 N 0.8062(5) 1.0964(3) 0.3209(3) 0.0318(11) Uani 1 1 d .
N2 N 0.9855(5) 1.1022(3) 0.5122(4) 0.0301(11) Uani 1 1 d .
Ni1 Ni 0.90509(4) 1.01272(3) 0.41698(3) 0.0230(2) Uani 1 1 d .
O1 O 0.7281(6) 1.0061(3) 0.4692(4) 0.0339(11) Uani 1 1 d .
O2 O 0.5907(5) 0.9401(4) 0.3504(3) 0.0586(14) Uani 1 1 d .
O3 O 0.1924(6) 0.9905(3) 0.7128(4) 0.0487(12) Uani 1 1 d .
O4 O 0.0013(4) 0.9319(3) 0.5153(3) 0.0323(9) Uani 1 1 d .
O5 O -0.0614(9) 0.8190(3) 0.4446(5) 0.098(3) Uani 1 1 d .
O1W O 1.1014(6) 1.0136(3) 0.3762(4) 0.0390(12) Uani 1 1 d .
H1WA H 1.1503 0.9747 0.4005 0.047 Uiso 1 1 d R
H1WB H 1.0868 1.0110 0.3165 0.047 Uiso 1 1 d R
O2W O 0.8417(5) 0.9286(3) 0.3146(3) 0.0328(9) Uani 1 1 d .
H2WA H 0.8733 0.8846 0.3363 0.039 Uiso 1 1 d R
H2WB H 0.7524 0.9273 0.3002 0.039 Uiso 1 1 d R

loop_
_atom_site_aniso_label
_atom_site_aniso_U_11
_atom_site_aniso_U_22
_atom_site_aniso_U_33
_atom_site_aniso_U_23
_atom_site_aniso_U_13
_atom_site_aniso_U_12
C1 0.045(3) 0.029(3) 0.032(3) -0.003(2) 0.010(2) 0.008(2)
C2 0.044(3) 0.036(3) 0.022(2) 0.002(2) 0.006(2) 0.008(2)
C3 0.038(3) 0.034(3) 0.028(3) 0.001(2) 0.009(2) 0.003(2)
C4 0.063(4) 0.047(4) 0.032(3) 0.005(3) 0.019(3) 0.021(3)
C5 0.068(4) 0.042(4) 0.030(3) 0.005(3) 0.019(3) 0.020(3)
C6 0.036(3) 0.026(3) 0.027(3) 0.000(2) 0.008(2) -0.006(2)
C7 0.053(3) 0.037(3) 0.039(3) -0.010(3) 0.022(3) -0.021(3)
C8 0.047(3) 0.039(3) 0.029(3) -0.007(3) 0.019(2) -0.020(3)
C9 0.053(3) 0.041(3) 0.031(3) -0.007(2) 0.021(2) -0.021(3)
C10 0.059(4) 0.045(4) 0.038(3) -0.003(3) 0.016(3) -0.024(3)
C11 0.029(3) 0.034(3) 0.040(3) -0.005(2) 0.012(2) -0.002(2)
C12 0.033(3) 0.038(3) 0.033(3) -0.005(2) 0.011(2) -0.002(2)
C13 0.033(3) 0.035(3) 0.048(3) -0.016(2) 0.016(2) -0.008(2)
C14 0.033(3) 0.038(3) 0.050(3) -0.012(3) 0.016(2) -0.010(2)
C15 0.033(2) 0.034(3) 0.038(3) -0.002(2) 0.014(2) -0.006(2)
C16 0.054(4) 0.044(4) 0.065(5) -0.026(3) 0.030(4) -0.017(3)
C17 0.050(4) 0.045(4) 0.065(5) -0.022(3) 0.033(4) -0.025(3)
C18 0.033(2) 0.043(3) 0.029(2) -0.003(2) 0.0109(19) -0.002(2)
C19 0.033(2) 0.038(3) 0.031(2) 0.000(2) 0.013(2) 0.005(2)
C20 0.052(3) 0.045(3) 0.034(3) -0.001(2) 0.006(2) 0.014(3)
C21 0.080(5) 0.046(4) 0.047(4) 0.014(3) 0.016(3) 0.022(4)
C22 0.076(5) 0.029(3) 0.068(5) 0.022(3) 0.018(3) 0.001(3)
C23 0.042(3) 0.037(3) 0.062(4) 0.009(3) 0.002(3) -0.002(3)
C24 0.032(2) 0.032(3) 0.037(3) 0.006(2) 0.008(2) 0.001(2)
C25 0.038(3) 0.032(3) 0.044(3) 0.005(2) -0.002(2) 0.000(2)
N1 0.037(2) 0.031(3) 0.029(3) 0.005(2) 0.0096(19) 0.004(2)
N2 0.037(3) 0.024(2) 0.029(3) 0.003(2) 0.0063(19) -0.008(2)
Ni1 0.0263(3) 0.0217(3) 0.0222(3) 0.0001(3) 0.0080(2) -0.0013(3)
O1 0.031(3) 0.038(2) 0.034(3) -0.0084(17) 0.013(2) -0.0081(16)
O2 0.042(2) 0.087(4) 0.052(3) -0.033(3) 0.0214(19) -0.021(2)
O3 0.059(3) 0.047(3) 0.050(3) -0.016(2) 0.034(3) -0.015(2)
O4 0.040(2) 0.025(2) 0.030(2) 0.0021(16) 0.0033(16) 0.0023(16)
O5 0.153(7) 0.030(2) 0.072(4) 0.005(2) -0.056(4) -0.009(3)
O1W 0.036(3) 0.048(3) 0.038(3) 0.0078(18) 0.018(2) 0.0070(18)
O2W 0.039(2) 0.030(2) 0.031(2) -0.0042(16) 0.0105(16) -0.0029(17)

loop_
_atom_type_symbol
_atom_type_description
_atom_type_scat_dispersion_real
_atom_type_scat_dispersion_imag
_atom_type_scat_source
C C 0.0033 0.0016 'International Tables Vol C Tables 4.2.6.8 and 6.1.1.4'
H H 0.0000 0.0000 'International Tables Vol C Tables 4.2.6.8 and 6.1.1.4'
N N 0.0061 0.0033 'International Tables Vol C Tables 4.2.6.8 and 6.1.1.4'
Ni Ni 0.3393 1.1124 'International Tables Vol C Tables 4.2.6.8 and 6.1.1.4'
O O 0.0106 0.0060 'International Tables Vol C Tables 4.2.6.8 and 6.1.1.4'

loop_
_geom_angle_atom_site_label_1
_geom_angle_atom_site_label_2
_geom_angle_atom_site_label_3
_geom_angle
_geom_angle_site_symmetry_1
_geom_angle_site_symmetry_3
N1 C1 C2 123.3(5) . .
N1 C1 H1 118.4 . .
C2 C1 H1 118.4 . .
C3 C2 C1 120.8(5) . .
C3 C2 H2 119.6 . .
C1 C2 H2 119.6 . .
C2 C3 C4 116.8(6) . .
C2 C3 C6 122.5(5) . 4_474
C4 C3 C6 120.6(5) . 4_474
C5 C4 C3 118.5(6) . .
C5 C4 H4 120.8 . .
C3 C4 H4 120.8 . .
N1 C5 C4 124.1(6) . .
N1 C5 H5 117.9 . .
C4 C5 H5 117.9 . .
C7 C6 C10 115.9(5) . .
C7 C6 C3 120.7(5) . 4_575
C10 C6 C3 123.3(5) . 4_575
C6 C7 C8 120.9(5) . .
C6 C7 H7 119.5 . .
C8 C7 H7 119.5 . .
N2 C8 C7 122.5(5) . .
N2 C8 H8 118.7 . .
C7 C8 H8 118.7 . .
N2 C9 C10 123.9(5) . .
N2 C9 H9 118.1 . .
C10 C9 H9 118.1 . .
C9 C10 C6 119.8(6) . .
C9 C10 H10 120.1 . .
C6 C10 H10 120.1 . .
O2 C11 O1 127.4(6) . .
O2 C11 C12 117.0(5) . .
O1 C11 C12 115.5(5) . .
C13 C12 C17 117.9(5) . .
C13 C12 C11 119.2(5) . .
C17 C12 C11 122.7(5) . .
C14 C13 C12 120.1(5) . .
C14 C13 H13 119.9 . .
C12 C13 H13 119.9 . .
C13 C14 C15 121.1(5) . .
C13 C14 H14 119.4 . .
C15 C14 H14 119.4 . .
C14 C15 C16 119.4(5) . .
C14 C15 C18 123.4(5) . .
C16 C15 C18 117.2(5) . .
C17 C16 C15 119.2(6) . .
C17 C16 H16 120.4 . .
C15 C16 H16 120.4 . .
C16 C17 C12 121.9(6) . .
C16 C17 H17 119.0 . .
C12 C17 H17 119.0 . .
O3 C18 C15 121.5(5) . .
O3 C18 C19 119.2(5) . .
C15 C18 C19 118.6(5) . .
C20 C19 C24 120.3(6) . .
C20 C19 C18 117.6(5) . .
C24 C19 C18 122.0(5) . .
C19 C20 C21 120.7(6) . .
C19 C20 H20 119.7 . .
C21 C20 H20 119.7 . .
C20 C21 C22 119.4(6) . .
C20 C21 H21 120.3 . .
C22 C21 H21 120.3 . .
C23 C22 C21 120.4(6) . .
C23 C22 H22 119.8 . .
C21 C22 H22 119.8 . .
C22 C23 C24 121.3(6) . .
C22 C23 H23 119.4 . .
C24 C23 H23 119.4 . .
C23 C24 C19 117.9(5) . .
C23 C24 C25 120.9(5) . .
C19 C24 C25 121.1(5) . .
O5 C25 O4 126.5(6) . .
O5 C25 C24 118.1(6) . .
O4 C25 C24 115.4(5) . .
C1 N1 C5 116.5(5) . .
C1 N1 Ni1 124.2(4) . .
C5 N1 Ni1 119.2(4) . .
C9 N2 C8 116.9(5) . .
C9 N2 Ni1 124.3(4) . .
C8 N2 Ni1 118.7(4) . .
O1 Ni1 O4 89.7(2) . 1_655
O1 Ni1 O2W 95.15(17) . .
O4 Ni1 O2W 92.73(14) 1_655 .
O1 Ni1 N1 89.2(2) . .
O4 Ni1 N1 178.2(2) 1_655 .
O2W Ni1 N1 88.7(2) . .
O1 Ni1 N2 90.9(2) . .
O4 Ni1 N2 89.3(2) 1_655 .
O2W Ni1 N2 173.6(2) . .
N1 Ni1 N2 89.29(16) . .
O1 Ni1 O1W 173.8(3) . .
O4 Ni1 O1W 84.31(19) 1_655 .
O2W Ni1 O1W 86.88(19) . .
N1 Ni1 O1W 96.7(2) . .
N2 Ni1 O1W 87.3(2) . .
C11 O1 Ni1 124.6(4) . .
C25 O4 Ni1 129.4(4) . 1_455
Ni1 O1W H1WA 109.5 . .
Ni1 O1W H1WB 109.3 . .
H1WA O1W H1WB 109.5 . .
Ni1 O2W H2WA 109.1 . .
Ni1 O2W H2WB 108.7 . .
H2WA O2W H2WB 109.5 . .

loop_
_geom_bond_atom_site_label_1
_geom_bond_atom_site_label_2
_geom_bond_distance
_geom_bond_site_symmetry_2
C1 N1 1.333(8) .
C1 C2 1.375(8) .
C1 H1 0.9300 .
C2 C3 1.369(8) .
C2 H2 0.9300 .
C3 C4 1.427(9) .
C3 C6 1.484(7) 4_474
C4 C5 1.364(10) .
C4 H4 0.9300 .
C5 N1 1.357(9) .
C5 H5 0.9300 .
C6 C7 1.373(9) .
C6 C10 1.412(8) .
C6 C3 1.484(7) 4_575
C7 C8 1.391(9) .
C7 H7 0.9300 .
C8 N2 1.339(8) .
C8 H8 0.9300 .
C9 N2 1.336(8) .
C9 C10 1.369(9) .
C9 H9 0.9300 .
C10 H10 0.9300 .
C11 O2 1.246(7) .
C11 O1 1.255(8) .
C11 C12 1.505(8) .
C12 C13 1.400(8) .
C12 C17 1.402(9) .
C13 C14 1.374(8) .
C13 H13 0.9300 .
C14 C15 1.376(8) .
C14 H14 0.9300 .
C15 C16 1.409(9) .
C15 C18 1.490(8) .
C16 C17 1.357(11) .
C16 H16 0.9300 .
C17 H17 0.9300 .
C18 O3 1.236(8) .
C18 C19 1.515(8) .
C19 C20 1.380(8) .
C19 C24 1.413(8) .
C20 C21 1.385(11) .
C20 H20 0.9300 .
C21 C22 1.392(12) .
C21 H21 0.9300 .
C22 C23 1.368(10) .
C22 H22 0.9300 .
C23 C24 1.400(9) .
C23 H23 0.9300 .
C24 C25 1.506(8) .
C25 O5 1.224(8) .
C25 O4 1.256(8) .
N1 Ni1 2.084(5) .
N2 Ni1 2.098(5) .
Ni1 O1 2.043(5) .
Ni1 O4 2.061(4) 1_655
Ni1 O2W 2.067(4) .
Ni1 O1W 2.131(5) .
O4 Ni1 2.061(4) 1_455
O1W H1WA 0.8499 .
O1W H1WB 0.8501 .
O2W H2WA 0.8500 .
O2W H2WB 0.8501 .

loop_
_geom_torsion_atom_site_label_1
_geom_torsion_atom_site_label_2
_geom_torsion_atom_site_label_3
_geom_torsion_atom_site_label_4
_geom_torsion
_geom_torsion_site_symmetry_1
_geom_torsion_site_symmetry_4
N1 C1 C2 C3 0.5(9) . .
C1 C2 C3 C4 -1.8(9) . .
C1 C2 C3 C6 174.6(5) . 4_474
C2 C3 C4 C5 1.6(10) . .
C6 C3 C4 C5 -174.9(7) 4_474 .
C3 C4 C5 N1 -0.1(12) . .
C10 C6 C7 C8 -1.1(10) . .
C3 C6 C7 C8 177.2(6) 4_575 .
C6 C7 C8 N2 -0.1(11) . .
N2 C9 C10 C6 0.2(11) . .
C7 C6 C10 C9 1.0(10) . .
C3 C6 C10 C9 -177.2(6) 4_575 .
O2 C11 C12 C13 32.4(8) . .
O1 C11 C12 C13 -147.8(6) . .
O2 C11 C12 C17 -152.6(7) . .
O1 C11 C12 C17 27.1(9) . .
C17 C12 C13 C14 -1.3(9) . .
C11 C12 C13 C14 173.9(6) . .
C12 C13 C14 C15 3.9(9) . .
C13 C14 C15 C16 -1.9(10) . .
C13 C14 C15 C18 179.4(6) . .
C14 C15 C16 C17 -2.7(12) . .
C18 C15 C16 C17 176.1(7) . .
C15 C16 C17 C12 5.4(14) . .
C13 C12 C17 C16 -3.4(12) . .
C11 C12 C17 C16 -178.4(8) . .
C14 C15 C18 O3 -173.0(6) . .
C16 C15 C18 O3 8.2(10) . .
C14 C15 C18 C19 17.0(8) . .
C16 C15 C18 C19 -161.7(6) . .
O3 C18 C19 C20 -63.3(7) . .
C15 C18 C19 C20 106.9(6) . .
O3 C18 C19 C24 119.4(6) . .
C15 C18 C19 C24 -70.4(7) . .
C24 C19 C20 C21 -1.4(9) . .
C18 C19 C20 C21 -178.8(6) . .
C19 C20 C21 C22 2.0(11) . .
C20 C21 C22 C23 -0.2(12) . .
C21 C22 C23 C24 -2.1(12) . .
C22 C23 C24 C19 2.6(10) . .
C22 C23 C24 C25 -173.8(7) . .
C20 C19 C24 C23 -0.9(8) . .
C18 C19 C24 C23 176.4(5) . .
C20 C19 C24 C25 175.6(6) . .
C18 C19 C24 C25 -7.2(8) . .
C23 C24 C25 O5 -21.4(11) . .
C19 C24 C25 O5 162.3(7) . .
C23 C24 C25 O4 157.7(6) . .
C19 C24 C25 O4 -18.7(8) . .
C2 C1 N1 C5 1.1(9) . .
C2 C1 N1 Ni1 178.1(5) . .
C4 C5 N1 C1 -1.2(11) . .
C4 C5 N1 Ni1 -178.4(6) . .
C10 C9 N2 C8 -1.3(10) . .
C10 C9 N2 Ni1 -179.2(5) . .
C7 C8 N2 C9 1.3(10) . .
C7 C8 N2 Ni1 179.3(5) . .
C1 N1 Ni1 O1 -133.2(5) . .
C5 N1 Ni1 O1 43.7(5) . .
C1 N1 Ni1 O4 175(7) . 1_655
C5 N1 Ni1 O4 -8(7) . 1_655
C1 N1 Ni1 O2W -38.0(5) . .
C5 N1 Ni1 O2W 138.9(5) . .
C1 N1 Ni1 N2 135.9(5) . .
C5 N1 Ni1 N2 -47.2(6) . .
C1 N1 Ni1 O1W 48.7(5) . .
C5 N1 Ni1 O1W -134.4(5) . .
C9 N2 Ni1 O1 28.3(5) . .
C8 N2 Ni1 O1 -149.5(5) . .
C9 N2 Ni1 O4 -61.4(5) . 1_655
C8 N2 Ni1 O4 120.7(5) . 1_655
C9 N2 Ni1 O2W -170.4(16) . .
C8 N2 Ni1 O2W 12(2) . .
C9 N2 Ni1 N1 117.5(5) . .
C8 N2 Ni1 N1 -60.4(5) . .
C9 N2 Ni1 O1W -145.7(6) . .
C8 N2 Ni1 O1W 36.4(5) . .
O2 C11 O1 Ni1 -8.0(10) . .
C12 C11 O1 Ni1 172.3(4) . .
O4 Ni1 O1 C11 -103.9(5) 1_655 .
O2W Ni1 O1 C11 -11.2(5) . .
N1 Ni1 O1 C11 77.4(5) . .
N2 Ni1 O1 C11 166.7(5) . .
O1W Ni1 O1 C11 -120.1(16) . .
O5 C25 O4 Ni1 9.0(11) . 1_455
C24 C25 O4 Ni1 -169.9(4) . 1_455
